data_4108846
loop_
_publ_author_name
'Daniel P. Harrison'
'Kevin D. Welch'
'Adam C. Nichols-Nielander'
'Michal Sabat'
'William H. Myers'
'W. Dean Harman'

_publ_section_title
;
 Efficient Synthesis of an \h2-Pyridine Complex and a Preliminary
 Investigation of the Bound Heterocycle's Reactivity
;
_journal_name_full 'Journal of the American Chemical Society'
_journal_page_first 16844
_journal_page_last 16845
_journal_paper_doi 10.1021/ja807521d
_journal_volume 130
_journal_year 2008
_chemical_formula_sum 'C18 H25 B F3 N8 O4 P S W'
_chemical_formula_weight 732.15
_chemical_name_systematic
; 
 ? 
;
_space_group_IT_number 2
_symmetry_cell_setting triclinic
_symmetry_space_group_name_Hall '-P 1'
_symmetry_space_group_name_H-M 'P -1'
_atom_sites_solution_hydrogens geom
_atom_sites_solution_primary direct
_atom_sites_solution_secondary difmap
_audit_creation_method SHELXL-97
_cell_angle_alpha 85.373(1)
_cell_angle_beta 76.905(1)
_cell_angle_gamma 87.755(2)
_cell_formula_units_Z 2
_cell_length_a 7.7290(10)
_cell_length_b 12.3170(12)
_cell_length_c 14.1720(13)
_cell_measurement_reflns_used 7036
_cell_measurement_temperature 173(2)
_cell_measurement_theta_max 30.02
_cell_measurement_theta_min 2.222
_cell_volume 1309.5(2)
_computing_cell_refinement 'Bruker SMART'
_computing_data_collection 'Bruker SMART'
_computing_data_reduction 'Bruker SHELXTL'
_computing_molecular_graphics 'Bruker SHELXTL'
_computing_publication_material 'Bruker SHELXTL'
_computing_structure_refinement 'SHELXL-97 (Sheldrick, 1997)'
_computing_structure_solution 'SHELXS-97 (Sheldrick, 1990)'
_diffrn_ambient_temperature 173(2)
_diffrn_measured_fraction_theta_full 0.996
_diffrn_measured_fraction_theta_max 0.996
_diffrn_measurement_device_type 'Bruker SMART APEX CCD area detector'
_diffrn_measurement_method 'phi and omega scans'
_diffrn_radiation_monochromator graphite
_diffrn_radiation_source 'fine-focus sealed tube'
_diffrn_radiation_type MoK\a
_diffrn_radiation_wavelength 0.71074
_diffrn_reflns_av_R_equivalents 0.0178
_diffrn_reflns_av_sigmaI/netI 0.0241
_diffrn_reflns_limit_h_max 11
_diffrn_reflns_limit_h_min -11
_diffrn_reflns_limit_k_max 17
_diffrn_reflns_limit_k_min -17
_diffrn_reflns_limit_l_max 20
_diffrn_reflns_limit_l_min -20
_diffrn_reflns_number 15833
_diffrn_reflns_theta_full 30.56
_diffrn_reflns_theta_max 30.56
_diffrn_reflns_theta_min 2.71
_exptl_absorpt_coefficient_mu 4.614
_exptl_absorpt_correction_T_max 0.811927
_exptl_absorpt_correction_T_min 0.591984
_exptl_absorpt_correction_type empirical
_exptl_absorpt_process_details 'Bruker SADABS  '
_exptl_crystal_colour orange
_exptl_crystal_density_diffrn 1.857
_exptl_crystal_description needle
_exptl_crystal_F_000 716
_exptl_crystal_size_max 0.23
_exptl_crystal_size_mid 0.10
_exptl_crystal_size_min 0.08
_refine_diff_density_max 2.603
_refine_diff_density_min -2.090
_refine_diff_density_rms 0.157
_refine_ls_extinction_coef none
_refine_ls_extinction_method none
_refine_ls_goodness_of_fit_ref 1.119
_refine_ls_hydrogen_treatment mixed
_refine_ls_matrix_type full
_refine_ls_number_parameters 377
_refine_ls_number_reflns 7999
_refine_ls_number_restraints 0
_refine_ls_restrained_S_all 1.119
_refine_ls_R_factor_all 0.0636
_refine_ls_R_factor_gt 0.0523
_refine_ls_shift/su_max 0.001
_refine_ls_shift/su_mean 0.000
_refine_ls_structure_factor_coef Fsqd
_refine_ls_weighting_details 'calc w=1/[\s^2^(Fo^2^)+(0.0540P)^2^+0.0000P] where P=(Fo^2^+2Fc^2^)/3'
_refine_ls_weighting_scheme calc
_refine_ls_wR_factor_gt 0.1393
_refine_ls_wR_factor_ref 0.1465
_reflns_number_gt 6727
_reflns_number_total 7999
_reflns_threshold_expression >2sigma(I)
_cod_data_source_file ja807521d_si_001.cif
_cod_data_source_block C18H25BF3N8O4PSW
_cod_database_code 4108846

loop_
_symmetry_equiv_pos_as_xyz
'x, y, z'
'-x, -y, -z'

loop_
_atom_site_label
_atom_site_type_symbol
_atom_site_fract_x
_atom_site_fract_y
_atom_site_fract_z
_atom_site_U_iso_or_equiv
_atom_site_adp_type
_atom_site_occupancy
_atom_site_symmetry_multiplicity
_atom_site_calc_flag
_atom_site_refinement_flags
W W 0.64279(3) 0.79800(2) 0.741879(19) 0.05014(10) Uani 1 1 d .
S1 S 0.8298(9) 0.7712(7) 0.2830(4) 0.181(3) Uani 1 1 d .
P1 P 0.5648(4) 0.6337(2) 0.66370(17) 0.0759(6) Uani 1 1 d .
F1 F 1.1479(14) 0.7330(11) 0.2407(8) 0.175(4) Uani 1 1 d .
F2 F 0.968(3) 0.6002(9) 0.3158(10) 0.246(8) Uani 1 1 d .
F3 F 1.014(2) 0.7416(13) 0.3929(8) 0.214(6) Uani 1 1 d .
O1 O 1.0134(8) 0.8211(7) 0.6221(5) 0.098(3) Uani 1 1 d .
O2 O 0.857(2) 0.8828(10) 0.277(2) 0.356(19) Uani 1 1 d .
O3 O 0.8247(19) 0.7297(18) 0.1792(9) 0.214(8) Uani 1 1 d .
O4 O 0.6683(15) 0.7336(13) 0.3431(11) 0.186(6) Uani 1 1 d .
N1 N 0.7404(16) 0.9624(15) 0.5090(9) 0.156(8) Uani 1 1 d .
H1 H 0.8107 0.9591 0.4528 0.187 Uiso 1 1 calc R
N2 N 0.3766(7) 0.7774(5) 0.8423(4) 0.0494(12) Uani 1 1 d .
N3 N 0.3652(7) 0.7487(5) 0.9379(4) 0.0478(11) Uani 1 1 d .
N4 N 0.6920(8) 0.8856(5) 0.8616(5) 0.0577(15) Uani 1 1 d .
N5 N 0.6296(8) 0.8479(6) 0.9555(5) 0.0607(16) Uani 1 1 d .
N6 N 0.7323(7) 0.6679(4) 0.8347(4) 0.0449(11) Uani 1 1 d .
N7 N 0.6572(8) 0.6513(5) 0.9314(4) 0.0498(12) Uani 1 1 d .
N8 N 0.8594(9) 0.8106(6) 0.6687(5) 0.0678(19) Uani 1 1 d .
C2 C 0.7663(17) 1.0444(12) 0.5694(13) 0.120(6) Uani 1 1 d .
H2 H 0.8522 1.0968 0.5464 0.144 Uiso 1 1 calc R
C3 C 0.6694(14) 1.0455(9) 0.6565(11) 0.106(5) Uani 1 1 d .
H3 H 0.6822 1.1022 0.6937 0.128 Uiso 1 1 calc R
C4 C 0.5398(11) 0.9612(8) 0.6992(8) 0.076(3) Uani 1 1 d .
C5 C 0.5080(13) 0.8853(10) 0.6320(6) 0.078(3) Uani 1 1 d .
C6 C 0.6142(16) 0.8922(12) 0.5360(8) 0.101(4) Uani 1 1 d .
H6 H 0.5930 0.8456 0.4915 0.122 Uiso 1 1 calc R
C7 C 0.1908(9) 0.7417(7) 0.9844(6) 0.0586(17) Uani 1 1 d .
C8 C 0.0903(9) 0.7638(7) 0.9185(7) 0.064(2) Uani 1 1 d .
C9 C 0.2080(10) 0.7868(7) 0.8318(6) 0.0602(17) Uani 1 1 d .
C10 C 0.6883(14) 0.9130(9) 1.0134(9) 0.088(3) Uani 1 1 d .
H10 H 0.6635 0.9043 1.0809 0.105 Uiso 1 1 calc R
C11 C 0.7862(17) 0.9909(9) 0.9600(14) 0.121(6) Uani 1 1 d .
H11 H 0.8411 1.0466 0.9819 0.146 Uiso 1 1 calc R
C12 C 0.7898(14) 0.9721(7) 0.8627(13) 0.095(4) Uani 1 1 d .
C13 C 0.7443(11) 0.5664(7) 0.9663(6) 0.0627(19) Uani 1 1 d .
C14 C 0.8698(12) 0.5274(6) 0.8972(7) 0.0633(19) Uani 1 1 d .
C15 C 0.8618(10) 0.5930(6) 0.8139(6) 0.0557(16) Uani 1 1 d .
C16 C 0.483(2) 0.5217(10) 0.7510(9) 0.107(4) Uani 1 1 d .
H16A H 0.3770 0.5446 0.7951 0.161 Uiso 1 1 calc R
H16B H 0.5719 0.4994 0.7866 0.161 Uiso 1 1 calc R
H16C H 0.4573 0.4618 0.7175 0.161 Uiso 1 1 calc R
C17 C 0.3930(19) 0.6444(14) 0.5943(10) 0.122(5) Uani 1 1 d .
H17A H 0.3709 0.5735 0.5766 0.182 Uiso 1 1 calc R
H17B H 0.4315 0.6916 0.5365 0.182 Uiso 1 1 calc R
H17C H 0.2858 0.6739 0.6330 0.182 Uiso 1 1 calc R
C18 C 0.7525(19) 0.5767(13) 0.5765(9) 0.118(5) Uani 1 1 d .
H18A H 0.8534 0.5666 0.6055 0.177 Uiso 1 1 calc R
H18B H 0.7819 0.6260 0.5194 0.177 Uiso 1 1 calc R
H18C H 0.7204 0.5078 0.5589 0.177 Uiso 1 1 calc R
C19 C 0.9903(11) 0.7105(6) 0.3056(5) 0.0527(15) Uani 1 1 d .
B1 B 0.5297(11) 0.7398(8) 0.9817(6) 0.0542(17) Uani 1 1 d .
H1B H 0.495(12) 0.719(7) 1.055(7) 0.07(2) Uiso 1 1 d .
H4 H 0.460(11) 0.977(6) 0.746(6) 0.05(2) Uiso 1 1 d .
H5 H 0.389(12) 0.864(7) 0.642(6) 0.06(2) Uiso 1 1 d .
H7 H 0.168(10) 0.715(6) 1.044(6) 0.05(2) Uiso 1 1 d .
H8 H -0.041(14) 0.766(8) 0.922(7) 0.08(3) Uiso 1 1 d .
H9 H 0.175(10) 0.823(6) 0.769(5) 0.045(18) Uiso 1 1 d .
H12 H 0.845(19) 1.014(12) 0.806(10) 0.13(5) Uiso 1 1 d .
H13 H 0.706(15) 0.546(9) 1.038(8) 0.10(3) Uiso 1 1 d .
H14 H 0.957(14) 0.457(9) 0.904(7) 0.09(3) Uiso 1 1 d .
H15 H 0.938(9) 0.588(5) 0.752(5) 0.036(16) Uiso 1 1 d .

loop_
_atom_site_aniso_label
_atom_site_aniso_U_11
_atom_site_aniso_U_22
_atom_site_aniso_U_33
_atom_site_aniso_U_23
_atom_site_aniso_U_13
_atom_site_aniso_U_12
W 0.03897(13) 0.05936(17) 0.04712(15) 0.01254(11) -0.00602(9) 0.00472(10)
S1 0.155(5) 0.244(7) 0.114(3) 0.043(4) 0.008(3) 0.028(5)
P1 0.0772(15) 0.1019(18) 0.0539(11) -0.0184(12) -0.0229(11) 0.0071(13)
F1 0.130(8) 0.219(12) 0.156(9) -0.050(8) 0.020(7) -0.001(7)
F2 0.42(3) 0.104(7) 0.192(12) -0.019(7) -0.031(14) 0.027(11)
F3 0.256(15) 0.284(16) 0.108(7) -0.039(9) -0.024(8) -0.106(13)
O1 0.050(3) 0.128(6) 0.090(5) 0.036(4) 0.021(3) 0.018(3)
O2 0.182(15) 0.070(7) 0.70(5) 0.082(15) 0.10(2) 0.007(8)
O3 0.136(10) 0.40(3) 0.093(8) 0.038(11) -0.012(7) 0.007(13)
O4 0.103(8) 0.229(15) 0.195(13) -0.058(11) 0.052(8) -0.034(9)
N1 0.084(7) 0.227(16) 0.109(9) 0.103(10) 0.026(7) 0.072(10)
N2 0.034(2) 0.065(3) 0.048(3) 0.000(2) -0.008(2) -0.003(2)
N3 0.038(2) 0.055(3) 0.049(3) -0.002(2) -0.006(2) -0.003(2)
N4 0.043(3) 0.048(3) 0.086(4) 0.004(3) -0.024(3) -0.003(2)
N5 0.044(3) 0.065(4) 0.080(4) -0.024(3) -0.024(3) 0.007(3)
N6 0.041(2) 0.049(3) 0.045(3) 0.001(2) -0.013(2) -0.001(2)
N7 0.050(3) 0.054(3) 0.044(3) 0.010(2) -0.011(2) -0.004(2)
N8 0.051(3) 0.080(4) 0.061(4) 0.027(3) -0.002(3) 0.014(3)
C2 0.070(6) 0.104(9) 0.154(14) 0.086(9) 0.005(8) 0.013(7)
C3 0.068(6) 0.073(6) 0.162(12) 0.060(7) -0.017(7) 0.004(5)
C4 0.045(4) 0.079(6) 0.091(7) 0.037(5) -0.003(4) 0.009(4)
C5 0.063(5) 0.111(8) 0.054(4) 0.026(5) -0.013(4) 0.017(5)
C6 0.087(7) 0.143(10) 0.064(5) 0.025(6) -0.016(5) 0.050(7)
C7 0.041(3) 0.064(4) 0.063(4) -0.005(3) 0.006(3) -0.007(3)
C8 0.035(3) 0.067(5) 0.086(6) -0.016(4) -0.004(3) -0.005(3)
C9 0.045(3) 0.070(5) 0.067(5) -0.003(4) -0.014(3) -0.002(3)
C10 0.072(6) 0.094(7) 0.116(8) -0.060(7) -0.047(6) 0.029(5)
C11 0.096(8) 0.066(6) 0.241(18) -0.064(9) -0.102(10) 0.020(6)
C12 0.063(5) 0.044(4) 0.190(14) -0.003(6) -0.054(7) -0.004(4)
C13 0.060(4) 0.066(4) 0.061(4) 0.015(4) -0.019(4) -0.001(3)
C14 0.065(5) 0.048(4) 0.077(5) 0.009(3) -0.025(4) 0.006(3)
C15 0.057(4) 0.050(4) 0.062(4) -0.003(3) -0.018(3) 0.008(3)
C16 0.134(11) 0.100(8) 0.105(9) -0.014(7) -0.053(8) -0.036(8)
C17 0.105(9) 0.175(14) 0.105(9) -0.046(9) -0.061(8) 0.024(9)
C18 0.115(10) 0.160(13) 0.084(8) -0.050(8) -0.024(7) 0.035(9)
C19 0.070(4) 0.047(3) 0.035(3) -0.010(2) 0.001(3) 0.008(3)
B1 0.044(4) 0.072(5) 0.046(4) -0.003(3) -0.011(3) 0.003(3)

loop_
_atom_type_symbol
_atom_type_description
_atom_type_scat_dispersion_real
_atom_type_scat_dispersion_imag
_atom_type_scat_source
W W -0.8490 6.8722 'International Tables Vol C Tables 4.2.6.8 and 6.1.1.4'
C C 0.0033 0.0016 'International Tables Vol C Tables 4.2.6.8 and 6.1.1.4'
N N 0.0061 0.0033 'International Tables Vol C Tables 4.2.6.8 and 6.1.1.4'
O O 0.0106 0.0060 'International Tables Vol C Tables 4.2.6.8 and 6.1.1.4'
S S 0.1246 0.1234 'International Tables Vol C Tables 4.2.6.8 and 6.1.1.4'
P P 0.1023 0.0942 'International Tables Vol C Tables 4.2.6.8 and 6.1.1.4'
B B 0.0013 0.0007 'International Tables Vol C Tables 4.2.6.8 and 6.1.1.4'
F F 0.0171 0.0103 'International Tables Vol C Tables 4.2.6.8 and 6.1.1.4'
H H 0.0000 0.0000 'International Tables Vol C Tables 4.2.6.8 and 6.1.1.4'

loop_
_geom_angle_atom_site_label_1
_geom_angle_atom_site_label_2
_geom_angle_atom_site_label_3
_geom_angle
N8 W N6 91.0(2)
N8 W N4 95.9(3)
N6 W N4 77.4(2)
N8 W C4 97.1(3)
N6 W C4 158.3(4)
N4 W C4 81.7(4)
N8 W N2 176.3(2)
N6 W N2 85.6(2)
N4 W N2 81.9(2)
C4 W N2 85.6(3)
N8 W C5 95.1(3)
N6 W C5 161.1(4)
N4 W C5 119.6(4)
C4 W C5 37.9(4)
N2 W C5 88.6(3)
N8 W P1 95.6(3)
N6 W P1 80.37(16)
N4 W P1 155.08(18)
C4 W P1 118.6(3)
N2 W P1 85.37(17)
C5 W P1 81.3(3)
O2 S1 O4 116.6(11)
O2 S1 C19 109.6(12)
O4 S1 C19 112.9(8)
O2 S1 O3 111.6(15)
O4 S1 O3 103.1(10)
C19 S1 O3 102.0(8)
C16 P1 C17 100.5(7)
C16 P1 C18 105.5(7)
C17 P1 C18 101.5(6)
C16 P1 W 113.0(4)
C17 P1 W 120.5(5)
C18 P1 W 113.9(5)
C6 N1 C2 122.2(12)
C6 N1 H1 118.9
C2 N1 H1 118.9
C9 N2 N3 105.6(6)
C9 N2 W 134.7(5)
N3 N2 W 119.7(4)
N2 N3 C7 109.1(6)
N2 N3 B1 121.9(5)
C7 N3 B1 128.7(6)
C12 N4 N5 107.0(10)
C12 N4 W 131.9(9)
N5 N4 W 120.9(4)
C10 N5 N4 108.4(8)
C10 N5 B1 129.7(9)
N4 N5 B1 121.4(6)
C15 N6 N7 107.0(6)
C15 N6 W 130.4(5)
N7 N6 W 122.6(4)
C13 N7 N6 107.2(6)
C13 N7 B1 132.3(6)
N6 N7 B1 118.9(5)
O1 N8 W 176.5(8)
C3 C2 N1 119.4(13)
C3 C2 H2 120.3
N1 C2 H2 120.3
C2 C3 C4 122.9(15)
C2 C3 H3 118.6
C4 C3 H3 118.6
C5 C4 C3 115.1(11)
C5 C4 W 71.9(5)
C3 C4 W 117.9(6)
C5 C4 H4 120(6)
C3 C4 H4 117(6)
W C4 H4 105(6)
C6 C5 C4 118.4(11)
C6 C5 W 113.9(6)
C4 C5 W 70.1(5)
C6 C5 H5 118(5)
C4 C5 H5 115(5)
W C5 H5 111(5)
N1 C6 C5 121.2(15)
N1 C6 H6 119.4
C5 C6 H6 119.4
C8 C7 N3 108.6(7)
C8 C7 H7 133(5)
N3 C7 H7 117(5)
C7 C8 C9 105.5(7)
C7 C8 H8 134(6)
C9 C8 H8 121(6)
N2 C9 C8 111.1(7)
N2 C9 H9 123(4)
C8 C9 H9 125(4)
C11 C10 N5 109.9(12)
C11 C10 H10 125.0
N5 C10 H10 125.0
C10 C11 C12 105.7(9)
C10 C11 H11 127.2
C12 C11 H11 127.2
N4 C12 C11 108.9(13)
N4 C12 H12 123(9)
C11 C12 H12 128(9)
C14 C13 N7 111.1(7)
C14 C13 H13 133(6)
N7 C13 H13 116(6)
C13 C14 C15 105.1(7)
C13 C14 H14 127(6)
C15 C14 H14 128(6)
N6 C15 C14 109.5(7)
N6 C15 H15 125(4)
C14 C15 H15 126(4)
P1 C16 H16A 109.5
P1 C16 H16B 109.5
H16A C16 H16B 109.5
P1 C16 H16C 109.5
H16A C16 H16C 109.5
H16B C16 H16C 109.5
P1 C17 H17A 109.5
P1 C17 H17B 109.5
H17A C17 H17B 109.5
P1 C17 H17C 109.5
H17A C17 H17C 109.5
H17B C17 H17C 109.5
P1 C18 H18A 109.5
P1 C18 H18B 109.5
H18A C18 H18B 109.5
P1 C18 H18C 109.5
H18A C18 H18C 109.5
H18B C18 H18C 109.5
F2 C19 F1 108.9(10)
F2 C19 F3 107.3(10)
F1 C19 F3 104.9(9)
F2 C19 S1 111.9(11)
F1 C19 S1 115.2(8)
F3 C19 S1 108.2(9)
N3 B1 N5 108.3(6)
N3 B1 N7 108.6(6)
N5 B1 N7 106.1(6)
N3 B1 H1B 111(5)
N5 B1 H1B 114(5)
N7 B1 H1B 109(5)

loop_
_geom_bond_atom_site_label_1
_geom_bond_atom_site_label_2
_geom_bond_distance
W N8 1.764(6)
W N6 2.183(5)
W N4 2.192(7)
W C4 2.222(8)
W N2 2.231(5)
W C5 2.246(8)
W P1 2.539(3)
S1 O2 1.392(15)
S1 O4 1.414(12)
S1 C19 1.506(10)
S1 O3 1.605(17)
P1 C16 1.808(13)
P1 C17 1.819(11)
P1 C18 1.836(12)
F1 C19 1.372(12)
F2 C19 1.368(13)
F3 C19 1.377(12)
O1 N8 1.229(8)
N1 C6 1.30(2)
N1 C2 1.42(2)
N1 H1 0.8600
N2 C9 1.345(9)
N2 N3 1.356(8)
N3 C7 1.362(8)
N3 B1 1.533(10)
N4 C12 1.334(10)
N4 N5 1.359(10)
N5 C10 1.351(11)
N5 B1 1.541(12)
N6 C15 1.334(9)
N6 N7 1.363(7)
N7 C13 1.343(9)
N7 B1 1.546(10)
C2 C3 1.29(2)
C2 H2 0.9300
C3 C4 1.468(13)
C3 H3 0.9300
C4 C5 1.452(16)
C4 H4 0.83(8)
C5 C6 1.419(14)
C5 H5 0.94(9)
C6 H6 0.9300
C7 C8 1.349(12)
C7 H7 0.87(8)
C8 C9 1.370(12)
C8 H8 1.00(10)
C9 H9 1.04(7)
C10 C11 1.32(2)
C10 H10 0.9300
C11 C12 1.41(2)
C11 H11 0.9300
C12 H12 0.95(14)
C13 C14 1.320(12)
C13 H13 1.01(11)
C14 C15 1.387(11)
C14 H14 1.09(11)
C15 H15 0.94(7)
C16 H16A 0.9600
C16 H16B 0.9600
C16 H16C 0.9600
C17 H17A 0.9600
C17 H17B 0.9600
C17 H17C 0.9600
C18 H18A 0.9600
C18 H18B 0.9600
C18 H18C 0.9600
B1 H1B 1.02(9)

loop_
_geom_torsion_atom_site_label_1
_geom_torsion_atom_site_label_2
_geom_torsion_atom_site_label_3
_geom_torsion_atom_site_label_4
_geom_torsion
N8 W P1 C16 127.5(6)
N6 W P1 C16 37.4(6)
N4 W P1 C16 10.5(7)
C4 W P1 C16 -131.3(6)
N2 W P1 C16 -48.9(6)
C5 W P1 C16 -138.2(6)
N8 W P1 C17 -113.8(7)
N6 W P1 C17 156.1(6)
N4 W P1 C17 129.2(7)
C4 W P1 C17 -12.5(7)
N2 W P1 C17 69.9(6)
C5 W P1 C17 -19.4(7)
N8 W P1 C18 7.2(6)
N6 W P1 C18 -82.9(5)
N4 W P1 C18 -109.9(6)
C4 W P1 C18 108.4(6)
N2 W P1 C18 -169.2(6)
C5 W P1 C18 101.5(6)
N8 W N2 C9 -171(5)
N6 W N2 C9 -146.6(8)
N4 W N2 C9 135.5(8)
C4 W N2 C9 53.2(8)
C5 W N2 C9 15.4(8)
P1 W N2 C9 -66.0(7)
N8 W N2 N3 9(5)
N6 W N2 N3 33.2(5)
N4 W N2 N3 -44.6(5)
C4 W N2 N3 -126.9(6)
C5 W N2 N3 -164.8(6)
P1 W N2 N3 113.9(5)
C9 N2 N3 C7 -0.4(8)
W N2 N3 C7 179.7(5)
C9 N2 N3 B1 -174.4(7)
W N2 N3 B1 5.7(9)
N8 W N4 C12 37.1(7)
N6 W N4 C12 126.8(7)
C4 W N4 C12 -59.3(7)
N2 W N4 C12 -146.0(7)
C5 W N4 C12 -62.2(8)
P1 W N4 C12 154.0(6)
N8 W N4 N5 -136.9(5)
N6 W N4 N5 -47.1(5)
C4 W N4 N5 126.8(5)
N2 W N4 N5 40.1(5)
C5 W N4 N5 123.8(5)
P1 W N4 N5 -19.9(8)
C12 N4 N5 C10 0.8(8)
W N4 N5 C10 176.1(5)
C12 N4 N5 B1 -172.4(7)
W N4 N5 B1 2.9(8)
N8 W N6 C15 -30.8(7)
N4 W N6 C15 -126.6(6)
C4 W N6 C15 -143.0(8)
N2 W N6 C15 150.7(6)
C5 W N6 C15 78.4(11)
P1 W N6 C15 64.7(6)
N8 W N6 N7 148.5(5)
N4 W N6 N7 52.7(5)
C4 W N6 N7 36.2(9)
N2 W N6 N7 -30.0(5)
C5 W N6 N7 -102.3(9)
P1 W N6 N7 -116.0(5)
C15 N6 N7 C13 0.1(8)
W N6 N7 C13 -179.3(5)
C15 N6 N7 B1 167.3(6)
W N6 N7 B1 -12.1(8)
N6 W N8 O1 -63(11)
N4 W N8 O1 14(11)
C4 W N8 O1 96(11)
N2 W N8 O1 -40(14)
C5 W N8 O1 135(11)
P1 W N8 O1 -144(11)
C6 N1 C2 C3 4.7(18)
N1 C2 C3 C4 4.1(17)
C2 C3 C4 C5 -9.1(14)
C2 C3 C4 W 72.9(14)
N8 W C4 C5 89.2(6)
N6 W C4 C5 -159.6(6)
N4 W C4 C5 -175.8(5)
N2 W C4 C5 -93.4(5)
P1 W C4 C5 -11.1(6)
N8 W C4 C3 -20.1(11)
N6 W C4 C3 91.0(12)
N4 W C4 C3 74.8(11)
N2 W C4 C3 157.2(11)
C5 W C4 C3 -109.4(13)
P1 W C4 C3 -120.5(10)
C3 C4 C5 C6 5.9(11)
W C4 C5 C6 -107.1(8)
C3 C4 C5 W 113.0(7)
N8 W C5 C6 18.1(11)
N6 W C5 C6 -90.4(13)
N4 W C5 C6 117.9(10)
C4 W C5 C6 113.2(13)
N2 W C5 C6 -162.2(11)
P1 W C5 C6 -76.7(10)
N8 W C5 C4 -95.0(6)
N6 W C5 C4 156.5(7)
N4 W C5 C4 4.7(6)
N2 W C5 C4 84.6(5)
P1 W C5 C4 170.1(5)
C2 N1 C6 C5 -7.6(16)
C4 C5 C6 N1 2.0(13)
W C5 C6 N1 -77.5(12)
N2 N3 C7 C8 1.1(9)
B1 N3 C7 C8 174.6(7)
N3 C7 C8 C9 -1.3(9)
N3 N2 C9 C8 -0.5(9)
W N2 C9 C8 179.4(6)
C7 C8 C9 N2 1.1(10)
N4 N5 C10 C11 -0.1(10)
B1 N5 C10 C11 172.4(8)
N5 C10 C11 C12 -0.7(11)
N5 N4 C12 C11 -1.2(10)
W N4 C12 C11 -175.8(6)
C10 C11 C12 N4 1.2(11)
N6 N7 C13 C14 -0.5(9)
B1 N7 C13 C14 -165.4(8)
N7 C13 C14 C15 0.7(10)
N7 N6 C15 C14 0.3(8)
W N6 C15 C14 179.7(5)
C13 C14 C15 N6 -0.6(10)
O2 S1 C19 F2 177.8(15)
O4 S1 C19 F2 46.0(12)
O3 S1 C19 F2 -63.9(11)
O2 S1 C19 F1 -57.1(16)
O4 S1 C19 F1 171.1(10)
O3 S1 C19 F1 61.2(11)
O2 S1 C19 F3 59.8(15)
O4 S1 C19 F3 -72.0(11)
O3 S1 C19 F3 178.1(10)
N2 N3 B1 N5 53.5(9)
C7 N3 B1 N5 -119.2(8)
N2 N3 B1 N7 -61.2(9)
C7 N3 B1 N7 126.0(7)
C10 N5 B1 N3 129.1(8)
N4 N5 B1 N3 -59.2(8)
C10 N5 B1 N7 -114.5(8)
N4 N5 B1 N7 57.2(8)
C13 N7 B1 N3 -131.8(8)
N6 N7 B1 N3 64.8(8)
C13 N7 B1 N5 112.0(9)
N6 N7 B1 N5 -51.4(8)
